data_1518053
loop_
_publ_author_name
'Cordier, Gerhard'
'Ochmann, Harald'
'Schafer, Herbert'

_publ_section_title
;
 Na2Al2Sb3 und K2Al2Sb3, zwei neue zintlphasen mit Schichtanionen
;
_journal_name_full 'Revue de Chimie Minerale'
_journal_page_first 282
_journal_page_last 291
_journal_volume 21
_journal_year 1984
_chemical_formula_sum 'Al2 K2 Sb3'
_chemical_formula_weight 497.44
_space_group_IT_number 14
_symmetry_cell_setting monoclinic
_symmetry_Int_Tables_number 14
_symmetry_space_group_name_Hall '-P 2ybc'
_symmetry_space_group_name_H-M 'P 1 21/c 1'
_cell_angle_alpha 90
_cell_angle_beta 90.6(1)
_cell_angle_gamma 90
_cell_formula_units_Z 8
_cell_length_a 14.720(3)
_cell_length_b 7.230(2)
_cell_length_c 16.640(4)
_cell_volume 1770.8(7)
_diffrn_ambient_temperature 293
_diffrn_radiation_probe x-ray
_diffrn_radiation_type MoK\a
_diffrn_radiation_wavelength 0.71069
_exptl_absorpt_coefficient_mu 10.128
_exptl_crystal_density_diffrn 3.73
_refine_ls_number_parameters 107
_refine_ls_number_reflns 5156
_refine_ls_wR_factor_gt 0.074
_cod_data_source_file RCM-1984-21-282-291-2.cif
_cod_data_source_block K2Al2Sb3
_cod_original_sg_symbol_H-M 'P 21/c'
_cod_database_code 1518053

loop_
_symmetry_equiv_pos_site_id
_symmetry_equiv_pos_as_xyz
1 x,y,z
2 -x,1/2+y,1/2-z
3 -x,-y,-z
4 x,1/2-y,1/2+z

loop_
_atom_site_aniso_label
_atom_site_aniso_U_11
_atom_site_aniso_U_22
_atom_site_aniso_U_33
_atom_site_aniso_U_23
_atom_site_aniso_U_13
_atom_site_aniso_U_12
Sb1 0.0126(4) 0.0147(4) 0.0141(4) -0.0008(3) 0.0008(3) 0.0004(3)
Sb2 0.0125(4) 0.0148(4) 0.0128(4) 0.0000(3) 0.0002(3) 0.0007(3)
Sb3 0.0123(4) 0.0142(4) 0.0162(4) -0.0006(3) -0.0009(3) -0.0002(3)
Sb4 0.0148(4) 0.0183(4) 0.0136(4) -0.0010(3) 0.0002(3) -0.0013(3)
Sb5 0.0110(4) 0.0161(4) 0.0153(4) -0.0007(3) -0.0010(3) -0.0009(3)
Sb6 0.0134(4) 0.0194(4) 0.0140(4) 0.0023(3) -0.0013(3) -0.0008(3)
K1 0.0282(17) 0.038(2) 0.0175(14) 0.0022(14) 0.0027(12) -0.0039(15)
K2 0.0254(16) 0.037(2) 0.0211(15) -0.0016(14) 0.0016(12) 0.0028(15)
K3 0.0210(15) 0.036(2) 0.0278(17) -0.0011(15) -0.0014(13) -0.0056(14)
K4 0.0192(16) 0.048(2) 0.047(2) 0.000(2) -0.0038(15) 0.0056(16)

loop_
_atom_site_label
_atom_site_type_symbol
_atom_site_thermal_displace_type
_atom_site_fract_x
_atom_site_fract_y
_atom_site_fract_z
_atom_site_occupancy
_atom_site_U_iso_or_equiv
Sb1 Sb Uani 0.02850(10) 0.03560(10) 0.17610(10) 1.000 0.0138(2)
Sb2 Sb Uani 0.16480(10) 0.55020(10) 0.09900(10) 1.000 0.0134(2)
Sb3 Sb Uani 0.32920(10) 0.05590(10) 0.11210(10) 1.000 0.0142(2)
Sb4 Sb Uani 0.25310(10) 0.17470(10) 0.82450(10) 1.000 0.0156(2)
Sb5 Sb Uani 0.47570(10) 0.54100(10) 0.16750(10) 1.000 0.0141(2)
Sb6 Sb Uani 0.24760(10) 0.77700(10) 0.82180(10) 1.000 0.0156(2)
Al1 Al Uiso 0.3137(3) 0.7173(6) 0.1725(3) 1.000 0.0157(8)
Al2 Al Uiso 0.9058(3) 0.2097(6) 0.2694(2) 1.000 0.0133(7)
Al3 Al Uiso 0.1839(3) 0.2348(6) 0.1787(2) 1.000 0.0141(7)
Al4 Al Uiso 0.4054(3) 0.2352(6) 0.2382(3) 1.000 0.0156(8)
K1 K Uani 0.8595(3) 0.0278(6) 0.0087(2) 1.000 0.0279(10)
K2 K Uani 0.3505(3) 0.4525(6) 0.9810(2) 1.000 0.0278(10)
K3 K Uani 0.0749(2) 0.4668(6) 0.8925(2) 1.000 0.0283(10)
K4 K Uani 0.5584(3) 0.0514(7) 0.0998(3) 1.000 0.0381(11)

loop_
_atom_type_symbol
_atom_type_description
_atom_type_scat_dispersion_real
_atom_type_scat_dispersion_imag
_atom_type_scat_source
Al Al 0.0645 0.0514 ' International Tables Vol C Tables 4.2.6.8 and 6.1.1.4'
K K 0.2009 0.2494 ' International Tables Vol C Tables 4.2.6.8 and 6.1.1.4'
Sb Sb -0.5866 1.5461 ' International Tables Vol C Tables 4.2.6.8 and 6.1.1.4'

loop_
_geom_angle_atom_site_label_1
_geom_angle_atom_site_label_2
_geom_angle_atom_site_label_3
_geom_angle
_geom_angle_site_symmetry_1
_geom_angle_site_symmetry_3
_geom_angle_publ_flag
Al2 Sb1 Al3 108.24(16) 1_455 . yes
Al2 Sb1 Al3 99.18(17) 2_645 . yes
Al2 Sb1 Al2 116.89(16) 1_455 2_645 yes
Al1 Sb2 Al3 94.29(17) . . yes
Al1 Sb2 Al2 76.41(17) . 2_655 yes
Al2 Sb2 Al3 90.08(16) 2_655 . yes
Al3 Sb3 Al4 77.23(16) . . yes
Al1 Sb3 Al3 102.19(17) 1_545 . yes
Al1 Sb3 Al4 100.66(18) 1_545 . yes
Sb6 Sb4 Al3 102.58(15) 1_545 4_555 yes
Sb6 Sb4 Al4 104.55(14) 1_545 4_555 yes
Al3 Sb4 Al4 77.04(17) 4_555 4_555 yes
Al1 Sb5 Al4 91.74(17) . . yes
Al1 Sb5 Al4 107.47(17) . 2_655 yes
Al4 Sb5 Al4 114.53(18) . 2_655 yes
Sb4 Sb6 Al2 89.80(14) 1_565 3_666 yes
Sb4 Sb6 Al1 89.35(14) 1_565 4_565 yes
Al1 Sb6 Al2 77.79(17) 4_565 3_666 yes
Sb2 Al1 Sb5 118.26(19) . . yes
Sb2 Al1 Sb3 107.75(19) . 1_565 yes
Sb2 Al1 Sb6 97.04(18) . 4_564 yes
Sb3 Al1 Sb5 110.07(19) 1_565 . yes
Sb5 Al1 Sb6 111.4(2) . 4_564 yes
Sb3 Al1 Sb6 111.73(19) 1_565 4_564 yes
Sb1 Al2 Sb2 122.22(19) 1_655 2_645 yes
Sb1 Al2 Sb1 111.10(19) 1_655 2_655 yes
Sb1 Al2 Sb6 104.64(16) 1_655 3_666 yes
Sb1 Al2 Sb2 103.91(16) 2_655 2_645 yes
Sb2 Al2 Sb6 98.29(18) 2_645 3_666 yes
Sb1 Al2 Sb6 116.79(19) 2_655 3_666 yes
Sb1 Al3 Sb2 111.40(18) . . yes
Sb1 Al3 Sb3 113.93(18) . . yes
Sb1 Al3 Sb4 117.03(17) . 4_554 yes
Sb2 Al3 Sb3 106.41(17) . . yes
Sb2 Al3 Sb4 106.13(18) . 4_554 yes
Sb3 Al3 Sb4 100.88(18) . 4_554 yes
Sb3 Al4 Sb5 102.2(2) . . yes
Sb3 Al4 Sb5 117.31(19) . 2_645 yes
Sb3 Al4 Sb4 100.66(18) . 4_554 yes
Sb5 Al4 Sb5 115.05(19) . 2_645 yes
Sb4 Al4 Sb5 110.46(18) 4_554 . yes
Sb4 Al4 Sb5 110.1(2) 4_554 2_645 yes

loop_
_geom_bond_atom_site_label_1
_geom_bond_atom_site_label_2
_geom_bond_distance
_geom_bond_site_symmetry_2
_geom_bond_publ_flag
Sb1 Al3 2.703(5) . yes
Sb1 Al2 2.705(4) 1_455 yes
Sb1 Al2 2.700(4) 2_645 yes
Sb2 Al1 2.776(5) . yes
Sb2 Al3 2.651(4) . yes
Sb2 Al2 2.693(4) 2_655 yes
Sb3 Al3 2.743(5) . yes
Sb3 Al4 2.700(5) . yes
Sb3 Al1 2.657(5) 1_545 yes
Sb4 Sb6 2.8769(13) 1_545 yes
Sb4 Al3 2.702(4) 4_555 yes
Sb4 Al4 2.753(5) 4_555 yes
Sb5 Al1 2.706(5) . yes
Sb5 Al4 2.715(5) . yes
Sb5 Al4 2.728(5) 2_655 yes
Sb6 Al2 2.709(4) 3_666 yes
Sb6 Al1 2.678(5) 4_565 yes

loop_
_geom_torsion_atom_site_label_1
_geom_torsion_atom_site_label_2
_geom_torsion_atom_site_label_3
_geom_torsion_atom_site_label_4
_geom_torsion
_geom_torsion_site_symmetry_1
_geom_torsion_site_symmetry_2
_geom_torsion_site_symmetry_4
_geom_torsion_publ_flag
Al2 Sb1 Al3 Sb3 169.12(16) 1_455 . . no
Al2 Sb1 Al3 Sb3 46.73(19) 2_645 . . no
Al2 Sb1 Al3 Sb4 51.9(2) 1_455 . 4_554 no
Al2 Sb1 Al3 Sb4 -70.5(2) 2_645 . 4_554 no
Al2 Sb1 Al3 Sb2 -70.49(19) 1_455 . . no
Al2 Sb1 Al3 Sb2 167.12(17) 2_645 . . no
Al3 Sb2 Al1 Sb6 -64.74(17) . . 4_564 no
Al3 Sb2 Al1 Sb5 54.2(2) . . . no
Al2 Sb2 Al1 Sb5 143.2(2) 2_655 . . no
Al3 Sb2 Al1 Sb3 179.72(19) . . 1_565 no
Al2 Sb2 Al1 Sb3 -91.2(2) 2_655 . 1_565 no
Al1 Sb2 Al3 Sb1 160.64(18) . . . no
Al2 Sb2 Al3 Sb1 84.27(18) 2_655 . . no
Al1 Sb2 Al3 Sb3 -74.64(19) . . . no
Al2 Sb2 Al3 Sb3 -151.02(18) 2_655 . . no
Al1 Sb2 Al3 Sb4 32.2(2) . . 4_554 no
Al2 Sb2 Al3 Sb4 -44.16(19) 2_655 . 4_554 no
Al2 Sb2 Al1 Sb6 24.30(16) 2_655 . 4_564 no
Al1 Sb3 Al4 Sb4 -84.82(19) 1_545 . 4_554 no
Al4 Sb3 Al3 Sb2 94.86(19) . . . no
Al3 Sb3 Al4 Sb4 15.41(16) . . 4_554 no
Al1 Sb3 Al3 Sb4 82.62(19) 1_545 . 4_554 no
Al3 Sb3 Al1 Sb5 -158.31(19) 1_565 1_565 . no
Al4 Sb3 Al1 Sb5 -79.2(2) 1_565 1_565 . no
Al1 Sb3 Al4 Sb5 34.5(2) 1_545 . 2_645 no
Al4 Sb3 Al3 Sb1 -142.0(2) . . . no
Al1 Sb3 Al3 Sb1 -43.7(2) 1_545 . . no
Al3 Sb3 Al1 Sb2 71.4(2) 1_565 1_565 . no
Al4 Sb3 Al1 Sb2 150.50(19) 1_565 1_565 . no
Al4 Sb3 Al3 Sb4 -15.73(17) . . 4_554 no
Al3 Sb3 Al4 Sb5 -98.45(18) . . . no
Al1 Sb3 Al4 Sb5 161.31(18) 1_545 . . no
Al3 Sb3 Al4 Sb5 134.7(2) . . 2_645 no
Al1 Sb3 Al3 Sb2 -166.80(18) 1_545 . . no
Al4 Sb4 Al3 Sb3 15.43(16) . 4_554 . no
Al3 Sb4 Al4 Sb5 -140.1(2) . 4_554 2_645 no
Al4 Sb4 Al3 Sb1 139.6(2) . 4_554 . no
Sb6 Sb4 Al3 Sb1 -118.11(18) 4_564 4_554 . no
Al4 Sb4 Al3 Sb2 -95.37(19) . 4_554 . no
Sb6 Sb4 Al3 Sb2 6.92(19) 4_564 4_554 . no
Al3 Sb4 Al4 Sb5 91.8(2) . 4_554 . no
Sb6 Sb4 Al4 Sb5 -8.1(2) 4_564 4_554 . no
Sb6 Sb4 Al3 Sb3 117.72(15) 4_564 4_554 . no
Sb6 Sb4 Al4 Sb3 -115.52(16) 4_564 4_554 . no
Al3 Sb4 Al4 Sb3 -15.67(17) . 4_554 . no
Al4 Sb5 Al1 Sb6 -62.2(2) 2_655 . 4_564 no
Al4 Sb5 Al1 Sb2 -173.3(2) 2_655 . . no
Al4 Sb5 Al1 Sb2 -56.9(2) . . . no
Al4 Sb5 Al1 Sb6 54.2(2) . . 4_564 no
Al1 Sb5 Al4 Sb3 83.22(19) . . . no
Al4 Sb5 Al4 Sb3 19.7(3) 2_645 2_645 . no
Al4 Sb5 Al4 Sb3 -166.66(17) 2_655 . . no
Al1 Sb5 Al4 Sb5 -148.5(2) . . 2_645 no
Al4 Sb5 Al1 Sb3 178.7(2) . . 1_565 no
Al4 Sb5 Al1 Sb3 62.3(2) 2_655 . 1_565 no
Al4 Sb5 Al4 Sb4 86.9(2) 2_655 . 4_554 no
Al1 Sb5 Al4 Sb3 120.0(2) 2_645 2_645 . no
Al4 Sb5 Al4 Sb5 -38.4(2) 2_655 . 2_645 no
Al1 Sb5 Al4 Sb5 -0.3(2) 2_645 2_645 . no
Al4 Sb5 Al4 Sb5 -100.6(2) 2_645 2_645 . no
Al1 Sb5 Al4 Sb4 -23.2(2) . . 4_554 no
Sb4 Sb6 Al1 Sb5 -58.18(18) 4_554 4_564 . no
Al2 Sb6 Al1 Sb2 -24.01(16) 2_655 4_564 . no
Sb4 Sb6 Al1 Sb2 65.93(15) 4_554 4_564 . no
Al2 Sb6 Al1 Sb5 -148.1(2) 2_655 4_564 . no
